data_4130663
loop_
_publ_author_name
'Zhang, Sheng'
'Liu, Xinming'
'Li, Chunli'
'Li, Lu'
'Song, Jinsheng'
'Shi, Jianwu'
'Morton, Martha'
'Rajca, Suchada'
'Rajca, Andrzej'
'Wang, Hua'

_publ_section_title
;
 Thiophene-Based Double Helices: Syntheses, X-ray Structures, and
 Chiroptical Properties.
;
_journal_issue 31
_journal_name_full 'Journal of the American Chemical Society'
_journal_page_first 10002
_journal_page_last 10010
_journal_paper_doi 10.1021/jacs.6b05709
_journal_volume 138
_journal_year 2016
_chemical_formula_sum 'C28 H42 I2 O2 S4 Si4'
_chemical_formula_weight 904.98
_space_group_IT_number 2
_space_group_name_Hall '-P 1'
_space_group_name_H-M_alt 'P -1'
_symmetry_cell_setting triclinic
_symmetry_space_group_name_H-M 'P -1'
_atom_sites_solution_hydrogens geom
_atom_sites_solution_primary direct
_atom_sites_solution_secondary difmap
_audit_creation_method SHELXL-97
_cell_angle_alpha 84.1990(10)
_cell_angle_beta 71.4310(10)
_cell_angle_gamma 80.4230(10)
_cell_formula_units_Z 2
_cell_length_a 10.2081(6)
_cell_length_b 14.0993(8)
_cell_length_c 14.1207(8)
_cell_measurement_reflns_used 5551
_cell_measurement_temperature 296(2)
_cell_measurement_theta_max 28.16
_cell_measurement_theta_min 2.20
_cell_volume 1897.18(19)
_computing_cell_refinement 'Bruker SMART'
_computing_data_collection 'Bruker SMART'
_computing_data_reduction 'Bruker SAINT'
_computing_molecular_graphics 'Bruker SHELXTL'
_computing_publication_material 'Bruker SHELXTL'
_computing_structure_refinement 'Bruker SHELXTL'
_computing_structure_solution 'Bruker SHELXTL'
_diffrn_ambient_temperature 296(2)
_diffrn_measured_fraction_theta_full 0.982
_diffrn_measured_fraction_theta_max 0.982
_diffrn_measurement_device_type 'CCD area detector'
_diffrn_measurement_method 'phi and omega scans'
_diffrn_radiation_monochromator graphite
_diffrn_radiation_source 'fine-focus sealed tube'
_diffrn_radiation_type MoK\a
_diffrn_radiation_wavelength 0.71073
_diffrn_reflns_av_R_equivalents 0.0243
_diffrn_reflns_av_sigmaI/netI 0.0443
_diffrn_reflns_limit_h_max 12
_diffrn_reflns_limit_h_min -12
_diffrn_reflns_limit_k_max 17
_diffrn_reflns_limit_k_min -11
_diffrn_reflns_limit_l_max 17
_diffrn_reflns_limit_l_min -16
_diffrn_reflns_number 10523
_diffrn_reflns_theta_full 26.00
_diffrn_reflns_theta_max 26.00
_diffrn_reflns_theta_min 2.06
_exptl_absorpt_coefficient_mu 2.028
_exptl_absorpt_correction_T_max 0.6754
_exptl_absorpt_correction_T_min 0.4427
_exptl_absorpt_correction_type multi-scan
_exptl_absorpt_process_details SADABS
_exptl_crystal_colour colorless
_exptl_crystal_density_diffrn 1.577
_exptl_crystal_density_method 'not measured'
_exptl_crystal_description rod
_exptl_crystal_F_000 896
_exptl_crystal_size_max 0.48
_exptl_crystal_size_mid 0.25
_exptl_crystal_size_min 0.21
_refine_diff_density_max 1.243
_refine_diff_density_min -1.044
_refine_diff_density_rms 0.122
_refine_ls_extinction_method none
_refine_ls_goodness_of_fit_ref 1.063
_refine_ls_hydrogen_treatment mixed
_refine_ls_matrix_type full
_refine_ls_number_parameters 391
_refine_ls_number_reflns 7333
_refine_ls_number_restraints 6
_refine_ls_restrained_S_all 1.063
_refine_ls_R_factor_all 0.0574
_refine_ls_R_factor_gt 0.0483
_refine_ls_shift/su_max 0.001
_refine_ls_shift/su_mean 0.000
_refine_ls_structure_factor_coef Fsqd
_refine_ls_weighting_details 'calc w=1/[\s^2^(Fo^2^)+(0.0832P)^2^+1.9028P] where P=(Fo^2^+2Fc^2^)/3'
_refine_ls_weighting_scheme calc
_refine_ls_wR_factor_gt 0.1336
_refine_ls_wR_factor_ref 0.1429
_reflns_number_gt 6110
_reflns_number_total 7333
_reflns_threshold_expression >2sigma(I)
_cod_data_source_file ja6b05709_si_002.cif
_cod_data_source_block 1
_cod_depositor_comments
;
The following automatic conversions were performed:

data item '_exptl_absorpt_correction_type' value 'Multi-scan' was
changed to 'multi-scan' in accordance with the
/home/saulius/struct/COD-crude-data/automatic-downloads/DataCite-retrospective/ACS/depositions/lib/dictionaries/cif_core.dic
dictionary named 'cif_core.dic' version 2.4.2 last updated on
2011-04-26.

data item '_symmetry_cell_setting' value 'Triclinic' was changed to
'triclinic' in accordance with the
/home/saulius/struct/COD-crude-data/automatic-downloads/DataCite-retrospective/ACS/depositions/lib/dictionaries/cif_core.dic
dictionary named 'cif_core.dic' version 2.4.2 last updated on
2011-04-26.

Automatic conversion script
Id: cif_fix_values 6909 2019-04-08 15:41:33Z antanas 
;
_cod_original_sg_symbol_H-M 'P-1   '
_cod_database_code 4130663

loop_
_symmetry_equiv_pos_as_xyz
'x, y, z'
'-x, -y, -z'

loop_
_atom_site_label
_atom_site_type_symbol
_atom_site_fract_x
_atom_site_fract_y
_atom_site_fract_z
_atom_site_U_iso_or_equiv
_atom_site_adp_type
_atom_site_occupancy
_atom_site_symmetry_multiplicity
_atom_site_calc_flag
_atom_site_refinement_flags
I1 I 0.63445(3) 0.473276(19) 0.15526(2) 0.05487(8) Uani 1 1 d .
I2 I 0.87142(3) 0.470961(19) 0.34992(2) 0.05390(8) Uani 1 1 d .
S1 S 0.38962(10) 0.62306(7) 0.29927(8) 0.0423(2) Uani 1 1 d .
S2 S 0.68884(12) 0.91852(7) 0.45067(7) 0.0488(2) Uani 1 1 d .
S3 S 1.06005(9) 0.61861(7) 0.19098(7) 0.0406(2) Uani 1 1 d .
S4 S 0.64672(10) 0.91875(7) 0.00442(7) 0.0439(2) Uani 1 1 d .
Si1 Si 0.25595(11) 0.81490(9) 0.40551(9) 0.0472(3) Uani 1 1 d .
Si2 Si 0.59896(12) 0.72786(8) 0.56184(8) 0.0445(3) Uani 1 1 d .
Si3 Si 1.12132(11) 0.80939(8) 0.06286(9) 0.0464(3) Uani 1 1 d .
Si4 Si 0.81334(12) 0.72835(8) -0.08668(8) 0.0442(3) Uani 1 1 d .
C1 C 0.6425(3) 0.6533(2) 0.2627(2) 0.0300(7) Uani 1 1 d .
C2 C 0.7957(3) 0.6520(2) 0.2215(2) 0.0271(7) Uani 1 1 d .
C3 C 0.7561(4) 0.8140(3) 0.0174(2) 0.0348(8) Uani 1 1 d .
C4 C 0.6690(3) 0.8820(2) 0.2833(2) 0.0317(7) Uani 1 1 d .
C5 C 0.7648(3) 0.8057(2) 0.1145(2) 0.0287(7) Uani 1 1 d .
C6 C 0.6817(3) 0.8821(2) 0.1763(2) 0.0310(7) Uani 1 1 d .
C7 C 0.4136(4) 0.7248(3) 0.3484(3) 0.0362(8) Uani 1 1 d .
C8 C 0.8550(3) 0.7268(2) 0.1528(2) 0.0296(7) Uani 1 1 d .
C9 C 0.5547(3) 0.7292(2) 0.3235(2) 0.0303(7) Uani 1 1 d .
C10 C 0.6203(4) 0.8142(3) 0.4486(3) 0.0384(8) Uani 1 1 d .
C11 C 0.5655(4) 0.5902(2) 0.2444(3) 0.0351(8) Uani 1 1 d .
C12 C 0.6136(3) 0.8064(2) 0.3536(2) 0.0306(7) Uani 1 1 d .
C13 C 0.8972(4) 0.5882(2) 0.2481(3) 0.0343(8) Uani 1 1 d .
C14 C 0.9978(4) 0.7208(3) 0.1295(3) 0.0364(8) Uani 1 1 d .
C15 C 0.7115(4) 0.9484(3) 0.3273(3) 0.0416(9) Uani 1 1 d .
H15 H 0.7482 1.0030 0.2939 0.050 Uiso 1 1 calc R
C16 C 0.6126(4) 0.9493(3) 0.1247(3) 0.0397(9) Uani 1 1 d .
H16 H 0.5546 1.0044 0.1520 0.048 Uiso 1 1 calc R
C17 C 0.2785(5) 0.9320(3) 0.3354(4) 0.0643(14) Uani 1 1 d .
H17A H 0.1975 0.9781 0.3624 0.096 Uiso 1 1 calc R
H17B H 0.2901 0.9247 0.2662 0.096 Uiso 1 1 calc R
H17C H 0.3595 0.9541 0.3411 0.096 Uiso 1 1 calc R
C18 C 1.0459(5) 0.9262(3) 0.1177(4) 0.0613(13) Uani 1 1 d .
H18A H 1.1044 0.9737 0.0837 0.092 Uiso 1 1 calc R
H18B H 1.0393 0.9211 0.1873 0.092 Uiso 1 1 calc R
H18C H 0.9544 0.9449 0.1108 0.092 Uiso 1 1 calc R
C19 C 0.9401(5) 0.6240(3) -0.0650(4) 0.0597(13) Uani 1 1 d .
H19A H 0.9659 0.5818 -0.1192 0.090 Uiso 1 1 calc R
H19B H 0.8981 0.5897 -0.0034 0.090 Uiso 1 1 calc R
H19C H 1.0219 0.6467 -0.0613 0.090 Uiso 1 1 calc R
C20 C 0.5102(5) 0.6255(3) 0.5512(3) 0.0605(13) Uani 1 1 d .
H20A H 0.5079 0.5800 0.6070 0.091 Uiso 1 1 calc R
H20B H 0.5605 0.5943 0.4901 0.091 Uiso 1 1 calc R
H20C H 0.4165 0.6494 0.5511 0.091 Uiso 1 1 calc R
C21 C 0.2290(6) 0.8318(5) 0.5398(4) 0.0812(18) Uani 1 1 d .
H21A H 0.3125 0.8485 0.5472 0.122 Uiso 1 1 calc R
H21B H 0.2075 0.7730 0.5782 0.122 Uiso 1 1 calc R
H21C H 0.1531 0.8825 0.5633 0.122 Uiso 1 1 calc R
C22 C 1.1494(6) 0.8215(4) -0.0739(4) 0.0783(17) Uani 1 1 d .
H22A H 1.0610 0.8375 -0.0862 0.118 Uiso 1 1 calc R
H22B H 1.1964 0.7617 -0.1033 0.118 Uiso 1 1 calc R
H22C H 1.2056 0.8716 -0.1029 0.118 Uiso 1 1 calc R
C23 C 0.7776(6) 0.6799(5) 0.5693(4) 0.0786(17) Uani 1 1 d .
H23A H 0.8201 0.7315 0.5813 0.118 Uiso 1 1 calc R
H23B H 0.8335 0.6520 0.5074 0.118 Uiso 1 1 calc R
H23C H 0.7711 0.6317 0.6231 0.118 Uiso 1 1 calc R
C24 C 0.6544(6) 0.6805(5) -0.0913(4) 0.0789(16) Uani 1 1 d .
H24A H 0.5905 0.7325 -0.1079 0.118 Uiso 1 1 calc R
H24B H 0.6100 0.6512 -0.0272 0.118 Uiso 1 1 calc R
H24C H 0.6816 0.6335 -0.1412 0.118 Uiso 1 1 calc R
C25 C 0.5029(7) 0.7948(4) 0.6770(3) 0.0735(16) Uani 1 1 d .
H25A H 0.4960 0.7516 0.7349 0.110 Uiso 1 1 calc R
H25B H 0.4109 0.8214 0.6748 0.110 Uiso 1 1 calc R
H25C H 0.5523 0.8460 0.6805 0.110 Uiso 1 1 calc R
C26 C 0.0995(5) 0.7703(5) 0.3945(6) 0.094(2) Uani 1 1 d .
H26A H 0.0916 0.7079 0.4282 0.141 Uiso 1 1 calc R
H26B H 0.1093 0.7658 0.3251 0.141 Uiso 1 1 calc R
H26C H 0.0173 0.8143 0.4244 0.141 Uiso 1 1 calc R
C27 C 0.8840(7) 0.7966(4) -0.2082(3) 0.0744(16) Uani 1 1 d .
H27A H 0.9540 0.8321 -0.2033 0.112 Uiso 1 1 calc R
H27B H 0.8097 0.8405 -0.2230 0.112 Uiso 1 1 calc R
H27C H 0.9247 0.7523 -0.2606 0.112 Uiso 1 1 calc R
C28 C 1.2940(5) 0.7653(5) 0.0826(6) 0.094(2) Uani 1 1 d .
H28A H 1.3564 0.8117 0.0534 0.141 Uiso 1 1 calc R
H28B H 1.3323 0.7051 0.0516 0.141 Uiso 1 1 calc R
H28C H 1.2820 0.7565 0.1531 0.141 Uiso 1 1 calc R
O1W O 0.7102(11) 0.5145(10) 0.5458(8) 0.126(4) Uani 0.50 1 d P
O2W O 0.7743(12) 0.5215(12) -0.0473(8) 0.169(5) Uani 0.50 1 d P
O3W O 0.4674(13) 0.4781(9) 0.2391(9) 0.123(4) Uani 0.50 1 d PU
O4W O 1.0550(12) 0.4685(8) 0.2614(8) 0.117(3) Uani 0.50 1 d P

loop_
_atom_site_aniso_label
_atom_site_aniso_U_11
_atom_site_aniso_U_22
_atom_site_aniso_U_33
_atom_site_aniso_U_23
_atom_site_aniso_U_13
_atom_site_aniso_U_12
I1 0.06884(17) 0.03950(13) 0.05689(16) -0.01822(12) -0.01373(13) -0.01107(12)
I2 0.06688(17) 0.03747(14) 0.05162(15) 0.01473(11) -0.01756(13) -0.00307(12)
S1 0.0361(4) 0.0380(4) 0.0552(5) -0.0055(4) -0.0133(4) -0.0118(4)
S2 0.0641(6) 0.0459(5) 0.0423(5) -0.0128(4) -0.0158(4) -0.0187(5)
S3 0.0325(4) 0.0334(4) 0.0547(5) 0.0040(4) -0.0159(4) -0.0004(3)
S4 0.0470(5) 0.0435(5) 0.0373(4) 0.0070(4) -0.0157(4) 0.0047(4)
Si1 0.0306(5) 0.0485(6) 0.0563(6) -0.0106(5) -0.0038(5) -0.0031(4)
Si2 0.0529(6) 0.0482(6) 0.0295(5) -0.0004(4) -0.0101(4) -0.0056(5)
Si3 0.0322(5) 0.0423(6) 0.0591(7) 0.0074(5) -0.0066(5) -0.0101(4)
Si4 0.0518(6) 0.0488(6) 0.0306(5) -0.0055(4) -0.0106(4) -0.0051(5)
C1 0.0332(16) 0.0282(15) 0.0284(15) 0.0023(12) -0.0098(12) -0.0058(13)
C2 0.0320(15) 0.0242(14) 0.0252(14) -0.0012(11) -0.0088(12) -0.0041(12)
C3 0.0333(16) 0.0373(18) 0.0304(16) 0.0056(13) -0.0091(13) -0.0019(14)
C4 0.0339(16) 0.0261(15) 0.0333(16) -0.0043(12) -0.0074(13) -0.0033(13)
C5 0.0279(15) 0.0290(15) 0.0274(15) 0.0016(12) -0.0063(12) -0.0055(12)
C6 0.0307(15) 0.0270(15) 0.0327(16) 0.0009(13) -0.0062(13) -0.0051(13)
C7 0.0349(17) 0.0330(17) 0.0402(18) -0.0051(14) -0.0091(14) -0.0067(14)
C8 0.0326(15) 0.0268(15) 0.0284(15) -0.0024(12) -0.0081(12) -0.0028(13)
C9 0.0331(16) 0.0289(15) 0.0265(15) 0.0012(12) -0.0050(13) -0.0081(13)
C10 0.0432(19) 0.0383(18) 0.0319(16) -0.0094(14) -0.0055(14) -0.0088(15)
C11 0.0400(17) 0.0272(16) 0.0379(17) -0.0058(13) -0.0099(14) -0.0061(14)
C12 0.0306(15) 0.0307(16) 0.0284(15) -0.0038(12) -0.0050(12) -0.0055(13)
C13 0.0387(17) 0.0221(15) 0.0401(18) 0.0006(13) -0.0106(14) -0.0027(13)
C14 0.0332(16) 0.0334(17) 0.0399(18) 0.0020(14) -0.0106(14) -0.0012(14)
C15 0.048(2) 0.0317(17) 0.0431(19) -0.0060(15) -0.0070(16) -0.0109(15)
C16 0.0424(19) 0.0290(17) 0.0416(19) 0.0029(14) -0.0102(15) 0.0035(15)
C17 0.055(3) 0.051(3) 0.074(3) -0.005(2) -0.009(2) 0.007(2)
C18 0.052(2) 0.043(2) 0.079(3) -0.004(2) -0.001(2) -0.0163(19)
C19 0.065(3) 0.051(2) 0.059(3) -0.019(2) -0.014(2) 0.004(2)
C20 0.072(3) 0.057(3) 0.049(2) 0.015(2) -0.013(2) -0.019(2)
C21 0.079(4) 0.080(4) 0.061(3) -0.012(3) 0.003(3) 0.010(3)
C22 0.084(4) 0.077(3) 0.064(3) 0.014(3) -0.006(3) -0.030(3)
C23 0.068(3) 0.091(4) 0.079(3) 0.006(3) -0.035(3) -0.002(3)
C24 0.086(3) 0.095(4) 0.071(3) -0.011(3) -0.035(3) -0.030(3)
C25 0.105(4) 0.075(3) 0.031(2) -0.008(2) -0.014(2) 0.004(3)
C26 0.034(2) 0.111(5) 0.134(5) -0.039(4) -0.010(3) -0.012(3)
C27 0.108(4) 0.079(3) 0.030(2) 0.005(2) -0.011(2) -0.021(3)
C28 0.038(2) 0.104(5) 0.133(5) 0.030(4) -0.021(3) -0.019(3)
O1W 0.084(6) 0.197(12) 0.091(7) -0.006(7) -0.023(5) -0.016(7)
O2W 0.169(7) 0.297(14) 0.084(6) 0.023(7) -0.043(6) -0.168(8)
O3W 0.129(6) 0.121(6) 0.122(6) 0.006(5) -0.048(5) -0.013(5)
O4W 0.142(7) 0.103(6) 0.124(7) -0.023(6) -0.038(6) -0.062(6)

loop_
_atom_type_symbol
_atom_type_description
_atom_type_scat_dispersion_real
_atom_type_scat_dispersion_imag
_atom_type_scat_source
C C 0.0033 0.0016 'International Tables Vol C Tables 4.2.6.8 and 6.1.1.4'
H H 0.0000 0.0000 'International Tables Vol C Tables 4.2.6.8 and 6.1.1.4'
Si Si 0.0817 0.0704 'International Tables Vol C Tables 4.2.6.8 and 6.1.1.4'
S S 0.1246 0.1234 'International Tables Vol C Tables 4.2.6.8 and 6.1.1.4'
I I -0.4742 1.8119 'International Tables Vol C Tables 4.2.6.8 and 6.1.1.4'
O O 0.0106 0.0060 'International Tables Vol C Tables 4.2.6.8 and 6.1.1.4'

loop_
_geom_angle_atom_site_label_1
_geom_angle_atom_site_label_2
_geom_angle_atom_site_label_3
_geom_angle
O3W I1 C11 63.8(4)
O4W I2 C13 66.2(4)
C11 S1 C7 93.10(17)
C15 S2 C10 93.73(18)
C13 S3 C14 93.17(17)
C16 S4 C3 94.05(17)
C17 Si1 C21 108.6(3)
C17 Si1 C26 110.1(3)
C21 Si1 C26 108.7(3)
C17 Si1 C7 108.57(19)
C21 Si1 C7 113.0(2)
C26 Si1 C7 107.8(2)
C25 Si2 C23 107.5(3)
C25 Si2 C20 111.9(3)
C23 Si2 C20 109.3(3)
C25 Si2 C10 109.4(2)
C23 Si2 C10 107.3(2)
C20 Si2 C10 111.37(19)
C18 Si3 C22 109.6(3)
C18 Si3 C28 111.2(3)
C22 Si3 C28 107.7(3)
C18 Si3 C14 107.23(18)
C22 Si3 C14 113.0(2)
C28 Si3 C14 108.1(2)
C19 Si4 C27 112.4(2)
C19 Si4 C24 107.9(3)
C27 Si4 C24 107.7(3)
C19 Si4 C3 112.02(19)
C27 Si4 C3 108.9(2)
C24 Si4 C3 107.8(2)
C11 C1 C9 111.5(3)
C11 C1 C2 126.9(3)
C9 C1 C2 121.4(3)
C13 C2 C8 111.2(3)
C13 C2 C1 127.0(3)
C8 C2 C1 121.5(3)
C5 C3 S4 108.6(3)
C5 C3 Si4 133.0(3)
S4 C3 Si4 117.6(2)
C15 C4 C12 112.0(3)
C15 C4 C6 126.1(3)
C12 C4 C6 121.9(3)
C3 C5 C6 114.2(3)
C3 C5 C8 124.4(3)
C6 C5 C8 121.4(3)
C16 C6 C5 111.7(3)
C16 C6 C4 126.1(3)
C5 C6 C4 122.1(3)
C9 C7 S1 109.2(3)
C9 C7 Si1 131.5(3)
S1 C7 Si1 118.6(2)
C14 C8 C2 114.5(3)
C14 C8 C5 124.4(3)
C2 C8 C5 121.0(3)
C7 C9 C1 114.4(3)
C7 C9 C12 123.9(3)
C1 C9 C12 121.7(3)
C12 C10 S2 108.9(3)
C12 C10 Si2 132.9(3)
S2 C10 Si2 117.3(2)
C1 C11 S1 111.8(2)
C1 C11 I1 128.5(3)
S1 C11 I1 119.6(2)
C10 C12 C4 113.7(3)
C10 C12 C9 124.9(3)
C4 C12 C9 121.3(3)
C2 C13 S3 112.1(2)
C2 C13 I2 128.1(3)
S3 C13 I2 119.79(19)
C8 C14 S3 109.0(3)
C8 C14 Si3 131.5(3)
S3 C14 Si3 118.8(2)
C4 C15 S2 111.6(3)
C4 C15 H15 124.2
S2 C15 H15 124.2
C6 C16 S4 111.5(3)
C6 C16 H16 124.3
S4 C16 H16 124.3
Si1 C17 H17A 109.5
Si1 C17 H17B 109.5
H17A C17 H17B 109.5
Si1 C17 H17C 109.5
H17A C17 H17C 109.5
H17B C17 H17C 109.5
Si3 C18 H18A 109.5
Si3 C18 H18B 109.5
H18A C18 H18B 109.5
Si3 C18 H18C 109.5
H18A C18 H18C 109.5
H18B C18 H18C 109.5
Si4 C19 H19A 109.5
Si4 C19 H19B 109.5
H19A C19 H19B 109.5
Si4 C19 H19C 109.5
H19A C19 H19C 109.5
H19B C19 H19C 109.5
Si2 C20 H20A 109.5
Si2 C20 H20B 109.5
H20A C20 H20B 109.5
Si2 C20 H20C 109.5
H20A C20 H20C 109.5
H20B C20 H20C 109.5
Si1 C21 H21A 109.5
Si1 C21 H21B 109.5
H21A C21 H21B 109.5
Si1 C21 H21C 109.5
H21A C21 H21C 109.5
H21B C21 H21C 109.5
Si3 C22 H22A 109.5
Si3 C22 H22B 109.5
H22A C22 H22B 109.5
Si3 C22 H22C 109.5
H22A C22 H22C 109.5
H22B C22 H22C 109.5
Si2 C23 H23A 109.5
Si2 C23 H23B 109.5
H23A C23 H23B 109.5
Si2 C23 H23C 109.5
H23A C23 H23C 109.5
H23B C23 H23C 109.5
Si4 C24 H24A 109.5
Si4 C24 H24B 109.5
H24A C24 H24B 109.5
Si4 C24 H24C 109.5
H24A C24 H24C 109.5
H24B C24 H24C 109.5
Si2 C25 H25A 109.5
Si2 C25 H25B 109.5
H25A C25 H25B 109.5
Si2 C25 H25C 109.5
H25A C25 H25C 109.5
H25B C25 H25C 109.5
Si1 C26 H26A 109.5
Si1 C26 H26B 109.5
H26A C26 H26B 109.5
Si1 C26 H26C 109.5
H26A C26 H26C 109.5
H26B C26 H26C 109.5
Si4 C27 H27A 109.5
Si4 C27 H27B 109.5
H27A C27 H27B 109.5
Si4 C27 H27C 109.5
H27A C27 H27C 109.5
H27B C27 H27C 109.5
Si3 C28 H28A 109.5
Si3 C28 H28B 109.5
H28A C28 H28B 109.5
Si3 C28 H28C 109.5
H28A C28 H28C 109.5
H28B C28 H28C 109.5

loop_
_geom_bond_atom_site_label_1
_geom_bond_atom_site_label_2
_geom_bond_distance
I1 O3W 1.734(12)
I1 C11 2.066(3)
I2 O4W 1.890(11)
I2 C13 2.072(3)
S1 C11 1.717(4)
S1 C7 1.740(4)
S2 C15 1.701(4)
S2 C10 1.737(4)
S3 C13 1.706(4)
S3 C14 1.739(4)
S4 C16 1.707(4)
S4 C3 1.729(4)
Si1 C17 1.847(5)
Si1 C21 1.862(6)
Si1 C26 1.866(6)
Si1 C7 1.885(4)
Si2 C25 1.867(5)
Si2 C23 1.869(6)
Si2 C20 1.869(5)
Si2 C10 1.886(4)
Si3 C18 1.833(5)
Si3 C22 1.854(6)
Si3 C28 1.867(6)
Si3 C14 1.888(4)
Si4 C19 1.860(5)
Si4 C27 1.871(5)
Si4 C24 1.879(6)
Si4 C3 1.881(4)
C1 C11 1.373(5)
C1 C9 1.436(4)
C1 C2 1.482(4)
C2 C13 1.376(5)
C2 C8 1.433(4)
C3 C5 1.394(5)
C4 C15 1.369(5)
C4 C12 1.440(5)
C4 C6 1.475(5)
C5 C6 1.434(4)
C5 C8 1.494(5)
C6 C16 1.375(5)
C7 C9 1.380(5)
C8 C14 1.378(5)
C9 C12 1.483(5)
C10 C12 1.381(5)
C15 H15 0.9300
C16 H16 0.9300
C17 H17A 0.9600
C17 H17B 0.9600
C17 H17C 0.9600
C18 H18A 0.9600
C18 H18B 0.9600
C18 H18C 0.9600
C19 H19A 0.9600
C19 H19B 0.9600
C19 H19C 0.9600
C20 H20A 0.9600
C20 H20B 0.9600
C20 H20C 0.9600
C21 H21A 0.9600
C21 H21B 0.9600
C21 H21C 0.9600
C22 H22A 0.9600
C22 H22B 0.9600
C22 H22C 0.9600
C23 H23A 0.9600
C23 H23B 0.9600
C23 H23C 0.9600
C24 H24A 0.9600
C24 H24B 0.9600
C24 H24C 0.9600
C25 H25A 0.9600
C25 H25B 0.9600
C25 H25C 0.9600
C26 H26A 0.9600
C26 H26B 0.9600
C26 H26C 0.9600
C27 H27A 0.9600
C27 H27B 0.9600
C27 H27C 0.9600
C28 H28A 0.9600
C28 H28B 0.9600
C28 H28C 0.9600

loop_
_geom_torsion_atom_site_label_1
_geom_torsion_atom_site_label_2
_geom_torsion_atom_site_label_3
_geom_torsion_atom_site_label_4
_geom_torsion
C11 C1 C2 C13 -73.3(5)
C9 C1 C2 C13 111.5(4)
C11 C1 C2 C8 112.8(4)
C9 C1 C2 C8 -62.4(4)
C16 S4 C3 C5 -0.6(3)
C16 S4 C3 Si4 170.1(2)
C19 Si4 C3 C5 -16.1(4)
C27 Si4 C3 C5 -141.1(4)
C24 Si4 C3 C5 102.4(4)
C19 Si4 C3 S4 176.0(2)
C27 Si4 C3 S4 51.0(3)
C24 Si4 C3 S4 -65.5(3)
S4 C3 C5 C6 1.2(4)
Si4 C3 C5 C6 -167.5(3)
S4 C3 C5 C8 -176.9(3)
Si4 C3 C5 C8 14.4(6)
C3 C5 C6 C16 -1.3(4)
C8 C5 C6 C16 176.9(3)
C3 C5 C6 C4 175.3(3)
C8 C5 C6 C4 -6.5(5)
C15 C4 C6 C16 -66.6(5)
C12 C4 C6 C16 116.3(4)
C15 C4 C6 C5 117.3(4)
C12 C4 C6 C5 -59.9(5)
C11 S1 C7 C9 -1.5(3)
C11 S1 C7 Si1 169.9(2)
C17 Si1 C7 C9 49.6(4)
C21 Si1 C7 C9 -71.0(4)
C26 Si1 C7 C9 168.8(4)
C17 Si1 C7 S1 -119.5(3)
C21 Si1 C7 S1 119.9(3)
C26 Si1 C7 S1 -0.2(4)
C13 C2 C8 C14 -1.3(4)
C1 C2 C8 C14 173.5(3)
C13 C2 C8 C5 -179.0(3)
C1 C2 C8 C5 -4.2(5)
C3 C5 C8 C14 75.1(5)
C6 C5 C8 C14 -102.9(4)
C3 C5 C8 C2 -107.3(4)
C6 C5 C8 C2 74.7(4)
S1 C7 C9 C1 2.0(4)
Si1 C7 C9 C1 -167.9(3)
S1 C7 C9 C12 -179.6(3)
Si1 C7 C9 C12 10.5(6)
C11 C1 C9 C7 -1.6(4)
C2 C1 C9 C7 174.3(3)
C11 C1 C9 C12 180.0(3)
C2 C1 C9 C12 -4.1(5)
C15 S2 C10 C12 -1.5(3)
C15 S2 C10 Si2 169.1(2)
C25 Si2 C10 C12 -141.3(4)
C23 Si2 C10 C12 102.4(4)
C20 Si2 C10 C12 -17.1(4)
C25 Si2 C10 S2 51.0(3)
C23 Si2 C10 S2 -65.3(3)
C20 Si2 C10 S2 175.1(2)
C9 C1 C11 S1 0.4(4)
C2 C1 C11 S1 -175.2(3)
C9 C1 C11 I1 176.0(2)
C2 C1 C11 I1 0.3(5)
C7 S1 C11 C1 0.6(3)
C7 S1 C11 I1 -175.4(2)
O3W I1 C11 C1 164.1(6)
O3W I1 C11 S1 -20.7(5)
S2 C10 C12 C4 2.5(4)
Si2 C10 C12 C4 -166.0(3)
S2 C10 C12 C9 -177.0(3)
Si2 C10 C12 C9 14.5(6)
C15 C4 C12 C10 -2.6(4)
C6 C4 C12 C10 174.9(3)
C15 C4 C12 C9 176.9(3)
C6 C4 C12 C9 -5.6(5)
C7 C9 C12 C10 75.0(5)
C1 C9 C12 C10 -106.7(4)
C7 C9 C12 C4 -104.5(4)
C1 C9 C12 C4 73.8(4)
C8 C2 C13 S3 0.1(4)
C1 C2 C13 S3 -174.3(3)
C8 C2 C13 I2 176.5(2)
C1 C2 C13 I2 2.1(5)
C14 S3 C13 C2 0.8(3)
C14 S3 C13 I2 -176.0(2)
O4W I2 C13 C2 162.8(5)
O4W I2 C13 S3 -20.9(4)
C2 C8 C14 S3 1.8(4)
C5 C8 C14 S3 179.5(3)
C2 C8 C14 Si3 -168.1(3)
C5 C8 C14 Si3 9.6(6)
C13 S3 C14 C8 -1.5(3)
C13 S3 C14 Si3 169.9(2)
C18 Si3 C14 C8 47.4(4)
C22 Si3 C14 C8 -73.5(4)
C28 Si3 C14 C8 167.4(4)
C18 Si3 C14 S3 -121.7(3)
C22 Si3 C14 S3 117.4(3)
C28 Si3 C14 S3 -1.7(4)
C12 C4 C15 S2 1.4(4)
C6 C4 C15 S2 -176.0(3)
C10 S2 C15 C4 0.0(3)
C5 C6 C16 S4 0.8(4)
C4 C6 C16 S4 -175.7(3)
C3 S4 C16 C6 -0.1(3)
